data_7030216
loop_
_publ_author_name
'Zhang, Hua-Xin'
'Kato, Masako'
'Sasaki, Yoichi'
'Ohba, Tadashi'
'Ito, Hiroto'
'Kobayashi, Atsushi'
'Chang, Ho-Chol'
'Uosaki, Kohei'

_publ_section_title
;
 Terpyridine platinum(II) complexes containing triazine di- or
 tri-thiolate bridges: structures, luminescence, electrochemistry, and
 aggregation.
;
_journal_issue 37
_journal_name_full 'Dalton transactions (Cambridge, England : 2003)'
_journal_page_first 11497
_journal_page_last 11506
_journal_paper_doi 10.1039/c2dt30997a
_journal_volume 41
_journal_year 2012
_chemical_formula_moiety 'C47 H52 F12 N10 O2 P2 Pt2 S2 '
_chemical_formula_sum 'C47 H52 F12 N10 O2 P2 Pt2 S2'
_chemical_formula_weight 1533.22
_space_group_IT_number 15
_symmetry_cell_setting monoclinic
_symmetry_Int_Tables_number 15
_symmetry_space_group_name_Hall '-C 2yc'
_symmetry_space_group_name_H-M 'C 1 2/c 1'
_cell_angle_alpha 90.0000(4)
_cell_angle_beta 132.9798(5)
_cell_angle_gamma 90.0000(4)
_cell_formula_units_Z 4
_cell_length_a 19.593(4)
_cell_length_b 27.255(5)
_cell_length_c 13.952(3)
_cell_measurement_reflns_used 6758
_cell_measurement_temperature 150.1
_cell_measurement_theta_max 27.5
_cell_measurement_theta_min 3.2
_cell_volume 5450.7(19)
_computing_cell_refinement CrystalClear
_computing_data_collection CrystalClear
_computing_data_reduction CrystalStructure
_computing_publication_material 'CrystalStructure 3.8'
_computing_structure_refinement SHELXL
_computing_structure_solution SIR2004
_diffrn_ambient_temperature 150.1
_diffrn_detector_area_resol_mean 7.31
_diffrn_measured_fraction_theta_full 0.992
_diffrn_measured_fraction_theta_max 0.992
_diffrn_measurement_device_type 'Rigaku Mercury'
_diffrn_measurement_method \w
_diffrn_radiation_type 'Mo K\a'
_diffrn_radiation_wavelength 0.71070
_diffrn_reflns_av_R_equivalents 0.049
_diffrn_reflns_limit_h_max 16
_diffrn_reflns_limit_h_min -25
_diffrn_reflns_limit_k_max 35
_diffrn_reflns_limit_k_min -35
_diffrn_reflns_limit_l_max 18
_diffrn_reflns_limit_l_min -11
_diffrn_reflns_number 18577
_diffrn_reflns_theta_full 27.48
_diffrn_reflns_theta_max 27.48
_exptl_absorpt_coefficient_mu 5.332
_exptl_absorpt_correction_T_max 0.587
_exptl_absorpt_correction_T_min 0.351
_exptl_absorpt_correction_type numerical
_exptl_absorpt_process_details
;
Higashi, T. (1999). Program for Absorption Correction.
Rigaku Corporation, Tokyo, Japan.
;
_exptl_crystal_colour red
_exptl_crystal_density_diffrn 1.868
_exptl_crystal_density_method 'not measured'
_exptl_crystal_description block
_exptl_crystal_F_000 2984.00
_exptl_crystal_size_max 0.20
_exptl_crystal_size_mid 0.15
_exptl_crystal_size_min 0.10
_refine_diff_density_max 3.13
_refine_diff_density_min -1.88
_refine_ls_extinction_method none
_refine_ls_goodness_of_fit_ref 1.092
_refine_ls_hydrogen_treatment refall
_refine_ls_number_parameters 353
_refine_ls_number_reflns 6203
_refine_ls_R_factor_gt 0.0386
_refine_ls_shift/su_max 0.0010
_refine_ls_structure_factor_coef Fsqd
_refine_ls_weighting_details 'w = 1/[\s^2^(Fo^2^)+(0.0197P)^2^+0.0000P] where P=(Fo^2^+2Fc^2^)/3'
_refine_ls_weighting_scheme calc
_refine_ls_wR_factor_ref 0.0909
_reflns_number_gt 4707
_reflns_number_total 6203
_reflns_threshold_expression F^2^>2.0\s(F^2^)
_cod_data_source_file c2dt30997a.txt
_cod_data_source_block '__complex-3'
_cod_original_cell_volume 5450.4(19)
_cod_original_formula_sum 'C47 H52 F12 N10 O2 P2 Pt2 S2 '
_cod_database_code 7030216

loop_
_symmetry_equiv_pos_site_id
_symmetry_equiv_pos_as_xyz
1 +X,+Y,+Z
2 -X,+Y,1/2-Z
3 -X,-Y,-Z
4 +X,-Y,1/2+Z
5 1/2+X,1/2+Y,+Z
6 1/2-X,1/2+Y,1/2-Z
7 1/2-X,1/2-Y,-Z
8 1/2+X,1/2-Y,1/2+Z

loop_
_atom_site_label
_atom_site_type_symbol
_atom_site_fract_x
_atom_site_fract_y
_atom_site_fract_z
_atom_site_U_iso_or_equiv
_atom_site_adp_type
_atom_site_occupancy
_atom_site_symmetry_multiplicity
_atom_site_calc_flag
_atom_site_refinement_flags
Pt(1) Pt 0.361194(11) 0.248498(6) 0.671084(18) 0.02198(6) Uani 1.00 1 d .
S(1) S 0.33190(9) 0.33054(5) 0.66758(15) 0.0306(3) Uani 1.00 1 d .
P(1) P 0.5000 0.32496(8) 0.2500 0.0358(5) Uani 1.00 2 d S
P(2) P 0.0000 0.5000 0.5000 0.0475(8) Uani 1.00 2 d S
F(1) F 0.5000 0.2667(3) 0.2500 0.065(2) Uani 1.00 2 d S
F(2) F 0.3952(2) 0.32448(13) 0.1876(3) 0.0572(10) Uani 1.00 1 d .
F(3) F 0.5371(2) 0.32431(14) 0.3937(3) 0.0586(9) Uani 1.00 1 d .
F(4) F 0.5000 0.3825(3) 0.2500 0.080(2) Uani 1.00 2 d S
F(5) F 0.0015(2) 0.49224(13) 0.3878(3) 0.0608(10) Uani 1.00 1 d .
F(6) F 0.1101(2) 0.50653(14) 0.6049(3) 0.0680(11) Uani 1.00 1 d .
F(7) F -0.0119(2) 0.55802(12) 0.4745(3) 0.0620(10) Uani 1.00 1 d .
O(1) O 0.2999(4) 0.1447(2) 0.1637(5) 0.0942(18) Uani 1.00 1 d .
N(1) N 0.3429(2) 0.22700(16) 0.7907(4) 0.0265(9) Uani 1.00 1 d .
N(2) N 0.3754(2) 0.17734(14) 0.6665(4) 0.0251(9) Uani 1.00 1 d .
N(3) N 0.3840(2) 0.24627(14) 0.5495(4) 0.0245(9) Uani 1.00 1 d .
N(4) N 0.5000 0.3349(2) 0.7500 0.0255(16) Uani 1.00 2 d S
N(5) N 0.4243(2) 0.41054(14) 0.7151(4) 0.0236(9) Uani 1.00 1 d .
N(6) N 0.5000 0.4825(2) 0.7500 0.0280(17) Uani 1.00 2 d S
C(1) C 0.3323(3) 0.25497(19) 0.8579(6) 0.0344(13) Uani 1.00 1 d .
C(2) C 0.3202(4) 0.2357(2) 0.9371(6) 0.0435(15) Uani 1.00 1 d .
C(3) C 0.3211(3) 0.1857(2) 0.9489(6) 0.0476(16) Uani 1.00 1 d .
C(4) C 0.3342(3) 0.1562(2) 0.8822(5) 0.0366(13) Uani 1.00 1 d .
C(5) C 0.3452(3) 0.17664(19) 0.8040(5) 0.0291(11) Uani 1.00 1 d .
C(6) C 0.3599(3) 0.14863(18) 0.7287(5) 0.0289(12) Uani 1.00 1 d .
C(7) C 0.3614(3) 0.09807(19) 0.7190(5) 0.0321(12) Uani 1.00 1 d .
C(8) C 0.3791(3) 0.0794(2) 0.6441(5) 0.0380(14) Uani 1.00 1 d .
C(9) C 0.3925(2) 0.11024(19) 0.5796(5) 0.0323(12) Uani 1.00 1 d .
C(10) C 0.3897(2) 0.15997(19) 0.5913(4) 0.0274(11) Uani 1.00 1 d .
C(11) C 0.3969(2) 0.19962(19) 0.5262(5) 0.0281(11) Uani 1.00 1 d .
C(12) C 0.4134(3) 0.1915(2) 0.4465(5) 0.0374(13) Uani 1.00 1 d .
C(13) C 0.4156(3) 0.2311(2) 0.3857(6) 0.0447(15) Uani 1.00 1 d .
C(14) C 0.4018(3) 0.2770(2) 0.4085(5) 0.0407(14) Uani 1.00 1 d .
C(15) C 0.3854(3) 0.2837(2) 0.4890(5) 0.0310(12) Uani 1.00 1 d .
C(16) C 0.4285(2) 0.36213(18) 0.7156(4) 0.0233(10) Uani 1.00 1 d .
C(17) C 0.5000 0.4334(3) 0.7500 0.0229(18) Uani 1.00 2 d S
C(18) C 0.4202(3) 0.51101(17) 0.7104(5) 0.0282(11) Uani 1.00 1 d .
C(19) C 0.4329(3) 0.52433(19) 0.8274(5) 0.0331(12) Uani 1.00 1 d .
C(20) C 0.3562(3) 0.55876(19) 0.7910(5) 0.0330(12) Uani 1.00 1 d .
C(21) C 0.3758(3) 0.5748(2) 0.9131(6) 0.0499(16) Uani 1.00 1 d .
C(22) C 0.2119(4) 0.0831(2) 0.1540(7) 0.083(2) Uani 1.00 1 d .
C(23) C 0.2782(6) 0.1028(3) 0.1440(7) 0.079(2) Uani 1.00 1 d .
C(24) C 0.3234(6) 0.0690(3) 0.1177(9) 0.111(3) Uani 1.00 1 d .
H(1) H 0.3331 0.2896 0.8513 0.041 Uiso 1.00 1 c R
H(2) H 0.3115 0.2566 0.9824 0.052 Uiso 1.00 1 c R
H(3) H 0.3126 0.1714 1.0025 0.057 Uiso 1.00 1 c R
H(4) H 0.3356 0.1216 0.8908 0.044 Uiso 1.00 1 c R
H(5) H 0.3508 0.0768 0.7616 0.039 Uiso 1.00 1 c R
H(6) H 0.3819 0.0449 0.6376 0.046 Uiso 1.00 1 c R
H(7) H 0.4034 0.0972 0.5279 0.039 Uiso 1.00 1 c R
H(8) H 0.4232 0.1591 0.4329 0.045 Uiso 1.00 1 c R
H(9) H 0.4265 0.2263 0.3296 0.054 Uiso 1.00 1 c R
H(10) H 0.4034 0.3046 0.3685 0.049 Uiso 1.00 1 c R
H(11) H 0.3747 0.3160 0.5020 0.037 Uiso 1.00 1 c R
H(12) H 0.3623 0.4916 0.6474 0.034 Uiso 1.00 1 c R
H(13) H 0.4134 0.5414 0.6656 0.034 Uiso 1.00 1 c R
H(14) H 0.4943 0.5404 0.8946 0.040 Uiso 1.00 1 c R
H(15) H 0.4328 0.4939 0.8661 0.040 Uiso 1.00 1 c R
H(16) H 0.3526 0.5881 0.7458 0.040 Uiso 1.00 1 c R
H(17) H 0.2953 0.5417 0.7299 0.040 Uiso 1.00 1 c R
H(18) H 0.3467 0.5516 0.9297 0.060 Uiso 1.00 1 c R
H(19) H 0.3501 0.6077 0.8990 0.060 Uiso 1.00 1 c R
H(20) H 0.4434 0.5754 0.9887 0.060 Uiso 1.00 1 c R
H(21) H 0.2471 0.0712 0.2433 0.099 Uiso 1.00 1 c R
H(22) H 0.1760 0.0559 0.0920 0.099 Uiso 1.00 1 c R
H(23) H 0.1691 0.1092 0.1334 0.099 Uiso 1.00 1 c R
H(24) H 0.2871 0.0683 0.0234 0.134 Uiso 1.00 1 c R
H(25) H 0.3261 0.0359 0.1476 0.134 Uiso 1.00 1 c R
H(26) H 0.3868 0.0804 0.1648 0.134 Uiso 1.00 1 c R

loop_
_atom_site_aniso_label
_atom_site_aniso_U_11
_atom_site_aniso_U_22
_atom_site_aniso_U_33
_atom_site_aniso_U_12
_atom_site_aniso_U_13
_atom_site_aniso_U_23
Pt(1) 0.01847(12) 0.02580(13) 0.02101(13) -0.00170(7) 0.01320(10) 0.00067(8)
S(1) 0.0252(6) 0.0274(7) 0.0409(8) -0.0009(5) 0.0232(6) -0.0003(6)
P(1) 0.0478(12) 0.0333(11) 0.0428(14) 0.0000 0.0373(11) 0.0000
P(2) 0.05(6) 0.0493 0.0415 0.0003 0.0277 -0.0174
F(1) 0.09(16) 0.0412 0.0648 0.0000 0.0532 0.0000
F(2) 0.0466(18) 0.087(2) 0.053(2) -0.0023(18) 0.0395(19) -0.001(2)
F(3) 0.062(2) 0.093(2) 0.041(2) -0.0084(19) 0.042(2) -0.010(2)
F(4) 0.09(18) 0.0365 0.1313 0.0000 0.0853 0.0000
F(5) 0.074(2) 0.063(2) 0.056(2) 0.0017(18) 0.048(2) -0.017(2)
F(6) 0.0437(18) 0.083(2) 0.060(2) -0.0023(18) 0.0286(19) -0.026(2)
F(7) 0.085(2) 0.043(2) 0.067(2) 0.0051(18) 0.056(2) -0.011(2)
O(1) 0.140(4) 0.077(4) 0.078(4) -0.035(3) 0.079(4) -0.019(3)
N(1) 0.023(2) 0.035(2) 0.021(2) -0.0068(17) 0.014(2) -0.001(2)
N(2) 0.025(2) 0.024(2) 0.022(2) -0.0018(16) 0.0137(19) -0.0023(18)
N(3) 0.0130(19) 0.038(2) 0.018(2) -0.0024(15) 0.0087(17) -0.0010(19)
N(4) 0.02(13) 0.0218 0.0316 0.0000 0.0161 0.0000
N(5) 0.023(2) 0.025(2) 0.026(2) -0.0017(16) 0.0181(19) -0.0018(18)
N(6) 0.03(13) 0.0270 0.0345 0.0000 0.0244 0.0000
C(1) 0.032(2) 0.049(3) 0.035(3) -0.010(2) 0.028(2) -0.005(2)
C(2) 0.057(3) 0.049(3) 0.040(4) -0.013(3) 0.039(3) -0.010(3)
C(3) 0.051(3) 0.056(4) 0.048(4) -0.006(3) 0.038(3) 0.003(3)
C(4) 0.035(2) 0.042(3) 0.032(3) -0.007(2) 0.023(2) 0.002(2)
C(5) 0.027(2) 0.032(2) 0.026(3) -0.003(2) 0.018(2) 0.002(2)
C(6) 0.021(2) 0.032(2) 0.030(3) -0.006(2) 0.016(2) -0.002(2)
C(7) 0.026(2) 0.031(2) 0.035(3) 0.002(2) 0.019(2) 0.006(2)
C(8) 0.037(2) 0.029(3) 0.040(3) 0.004(2) 0.023(2) -0.000(2)
C(9) 0.026(2) 0.037(3) 0.025(3) 0.007(2) 0.014(2) -0.000(2)
C(10) 0.019(2) 0.036(3) 0.019(2) 0.0015(19) 0.010(2) 0.001(2)
C(11) 0.014(2) 0.044(3) 0.019(2) -0.006(2) 0.009(2) -0.003(2)
C(12) 0.031(2) 0.050(3) 0.028(3) 0.002(2) 0.019(2) -0.001(2)
C(13) 0.040(3) 0.064(4) 0.036(3) -0.002(3) 0.028(3) 0.004(3)
C(14) 0.036(3) 0.061(4) 0.028(3) -0.004(2) 0.023(2) 0.008(3)
C(15) 0.023(2) 0.046(3) 0.018(2) -0.003(2) 0.012(2) 0.005(2)
C(16) 0.016(2) 0.034(2) 0.016(2) -0.0017(18) 0.009(2) 0.001(2)
C(17) 0.03(14) 0.0263 0.0205 0.0000 0.0200 0.0000
C(18) 0.030(2) 0.025(2) 0.034(3) 0.004(2) 0.023(2) 0.004(2)
C(19) 0.033(2) 0.036(3) 0.033(3) 0.005(2) 0.024(2) 0.002(2)
C(20) 0.032(2) 0.035(3) 0.037(3) 0.006(2) 0.026(2) 0.003(2)
C(21) 0.041(3) 0.068(4) 0.047(4) 0.015(2) 0.033(3) -0.003(3)
C(22) 0.091(5) 0.081(5) 0.088(6) -0.024(4) 0.065(5) -0.025(5)
C(23) 0.130(7) 0.057(5) 0.049(5) 0.011(4) 0.060(5) 0.008(4)
C(24) 0.173(8) 0.086(6) 0.083(7) 0.060(6) 0.090(7) 0.028(6)

loop_
_atom_type_symbol
_atom_type_description
_atom_type_scat_dispersion_real
_atom_type_scat_dispersion_imag
_atom_type_scat_source
C C 0.003 0.002
;
International Tables for Crystallography
(1992, Vol. C, Tables 4.2.6.8 and 6.1.1.4)
;
H H 0.000 0.000
;
International Tables for Crystallography
(1992, Vol. C, Table 6.1.1.4)
;
F F 0.017 0.010
;
International Tables for Crystallography
(1992, Vol. C, Tables 4.2.6.8 and 6.1.1.4)
;
N N 0.006 0.003
;
International Tables for Crystallography
(1992, Vol. C, Tables 4.2.6.8 and 6.1.1.4)
;
P P 0.102 0.094
;
International Tables for Crystallography
(1992, Vol. C, Tables 4.2.6.8 and 6.1.1.4)
;
Pt Pt -1.703 8.390
;
International Tables for Crystallography
(1992, Vol. C, Tables 4.2.6.8 and 6.1.1.4)
;
S S 0.125 0.123
;
International Tables for Crystallography
(1992, Vol. C, Tables 4.2.6.8 and 6.1.1.4)
;
O O 0.011 0.006
;
International Tables for Crystallography
(1992, Vol. C, Tables 4.2.6.8 and 6.1.1.4)
;

loop_
_geom_angle_atom_site_label_1
_geom_angle_atom_site_label_2
_geom_angle_atom_site_label_3
_geom_angle
_geom_angle_publ_flag
_geom_angle_site_symmetry_1
_geom_angle_site_symmetry_3
S(1) Pt(1) N(1) 96.75(14) yes . .
S(1) Pt(1) N(2) 175.28(13) yes . .
S(1) Pt(1) N(3) 101.85(12) yes . .
N(1) Pt(1) N(2) 81.3(2) yes . .
N(1) Pt(1) N(3) 161.34(17) yes . .
N(2) Pt(1) N(3) 80.0(2) yes . .
Pt(1) S(1) C(16) 106.38(19) yes . .
F(1) P(1) F(2) 89.53(14) yes . .
F(1) P(1) F(2) 89.53(14) yes . 2_655
F(1) P(1) F(3) 89.37(15) yes . .
F(1) P(1) F(3) 89.37(15) yes . 2_655
F(1) P(1) F(4) 180.0000 yes . .
F(2) P(1) F(2) 179.1(2) yes . 2_655
F(2) P(1) F(3) 90.0(2) yes . .
F(2) P(1) F(3) 90.0(2) yes . 2_655
F(2) P(1) F(4) 90.47(14) yes . .
F(2) P(1) F(3) 90.0(2) yes 2_655 .
F(2) P(1) F(3) 90.0(2) yes 2_655 2_655
F(2) P(1) F(4) 90.47(14) yes 2_655 .
F(3) P(1) F(3) 178.7(2) yes . 2_655
F(3) P(1) F(4) 90.63(15) yes . .
F(3) P(1) F(4) 90.63(15) yes 2_655 .
F(5) P(2) F(5) 180.0(2) yes . 3_566
F(5) P(2) F(6) 89.8(2) yes . .
F(5) P(2) F(6) 90.2(2) yes . 3_566
F(5) P(2) F(7) 90.6(2) yes . .
F(5) P(2) F(7) 89.4(2) yes . 3_566
F(5) P(2) F(6) 90.2(2) yes 3_566 .
F(5) P(2) F(6) 89.8(2) yes 3_566 3_566
F(5) P(2) F(7) 89.4(2) yes 3_566 .
F(5) P(2) F(7) 90.6(2) yes 3_566 3_566
F(6) P(2) F(6) 180.0(3) yes . 3_566
F(6) P(2) F(7) 89.69(18) yes . .
F(6) P(2) F(7) 90.31(18) yes . 3_566
F(6) P(2) F(7) 90.31(18) yes 3_566 .
F(6) P(2) F(7) 89.69(18) yes 3_566 3_566
F(7) P(2) F(7) 180.0(2) yes . 3_566
Pt(1) N(1) C(1) 128.2(4) yes . .
Pt(1) N(1) C(5) 113.0(5) yes . .
C(1) N(1) C(5) 118.7(6) yes . .
Pt(1) N(2) C(6) 116.9(4) yes . .
Pt(1) N(2) C(10) 118.8(4) yes . .
C(6) N(2) C(10) 123.9(4) yes . .
Pt(1) N(3) C(11) 113.9(4) yes . .
Pt(1) N(3) C(15) 128.1(4) yes . .
C(11) N(3) C(15) 118.0(6) yes . .
C(16) N(4) C(16) 113.5(6) yes . 2_656
C(16) N(5) C(17) 114.1(5) yes . .
C(17) N(6) C(18) 121.8(3) yes . .
C(17) N(6) C(18) 121.8(3) yes . 2_656
C(18) N(6) C(18) 116.4(5) yes . 2_656
N(1) C(1) C(2) 122.7(5) yes . .
C(1) C(2) C(3) 118.7(8) yes . .
C(2) C(3) C(4) 119.3(9) yes . .
C(3) C(4) C(5) 120.4(5) yes . .
N(1) C(5) C(4) 120.2(6) yes . .
N(1) C(5) C(6) 115.0(6) yes . .
C(4) C(5) C(6) 124.8(5) yes . .
N(2) C(6) C(5) 113.3(4) yes . .
N(2) C(6) C(7) 119.0(7) yes . .
C(5) C(6) C(7) 127.7(7) yes . .
C(6) C(7) C(8) 117.8(6) yes . .
C(7) C(8) C(9) 121.1(5) yes . .
C(8) C(9) C(10) 119.0(7) yes . .
N(2) C(10) C(9) 119.1(6) yes . .
N(2) C(10) C(11) 112.3(4) yes . .
C(9) C(10) C(11) 128.5(7) yes . .
N(3) C(11) C(10) 114.9(6) yes . .
N(3) C(11) C(12) 121.5(6) yes . .
C(10) C(11) C(12) 123.6(5) yes . .
C(11) C(12) C(13) 119.5(6) yes . .
C(12) C(13) C(14) 118.4(8) yes . .
C(13) C(14) C(15) 120.5(7) yes . .
N(3) C(15) C(14) 122.1(5) yes . .
S(1) C(16) N(4) 117.2(4) yes . .
S(1) C(16) N(5) 116.4(4) yes . .
N(4) C(16) N(5) 126.5(5) yes . .
N(5) C(17) N(5) 125.2(6) yes . 2_656
N(5) C(17) N(6) 117.4(3) yes . .
N(5) C(17) N(6) 117.4(3) yes 2_656 .
N(6) C(18) C(19) 111.6(3) yes . .
C(18) C(19) C(20) 112.7(4) yes . .
C(19) C(20) C(21) 111.1(4) yes . .
O(1) C(23) C(22) 121.5(11) yes . .
O(1) C(23) C(24) 118.4(12) yes . .
C(22) C(23) C(24) 120.0(7) yes . .
N(1) C(1) H(1) 118.7 no . .
C(2) C(1) H(1) 118.7 no . .
C(1) C(2) H(2) 120.7 no . .
C(3) C(2) H(2) 120.6 no . .
C(2) C(3) H(3) 120.4 no . .
C(4) C(3) H(3) 120.4 no . .
C(3) C(4) H(4) 119.8 no . .
C(5) C(4) H(4) 119.8 no . .
C(6) C(7) H(5) 121.1 no . .
C(8) C(7) H(5) 121.1 no . .
C(7) C(8) H(6) 119.4 no . .
C(9) C(8) H(6) 119.4 no . .
C(8) C(9) H(7) 120.5 no . .
C(10) C(9) H(7) 120.5 no . .
C(11) C(12) H(8) 120.3 no . .
C(13) C(12) H(8) 120.3 no . .
C(12) C(13) H(9) 120.8 no . .
C(14) C(13) H(9) 120.8 no . .
C(13) C(14) H(10) 119.8 no . .
C(15) C(14) H(10) 119.7 no . .
N(3) C(15) H(11) 118.9 no . .
C(14) C(15) H(11) 119.0 no . .
N(6) C(18) H(12) 109.3 no . .
N(6) C(18) H(13) 109.3 no . .
C(19) C(18) H(12) 109.3 no . .
C(19) C(18) H(13) 109.3 no . .
H(12) C(18) H(13) 108.0 no . .
C(18) C(19) H(14) 109.1 no . .
C(18) C(19) H(15) 109.1 no . .
C(20) C(19) H(14) 109.1 no . .
C(20) C(19) H(15) 109.1 no . .
H(14) C(19) H(15) 107.8 no . .
C(19) C(20) H(16) 109.4 no . .
C(19) C(20) H(17) 109.4 no . .
C(21) C(20) H(16) 109.4 no . .
C(21) C(20) H(17) 109.4 no . .
H(16) C(20) H(17) 108.0 no . .
C(20) C(21) H(18) 109.5 no . .
C(20) C(21) H(19) 109.5 no . .
C(20) C(21) H(20) 109.5 no . .
H(18) C(21) H(19) 109.5 no . .
H(18) C(21) H(20) 109.5 no . .
H(19) C(21) H(20) 109.5 no . .
C(23) C(22) H(21) 109.5 no . .
C(23) C(22) H(22) 109.5 no . .
C(23) C(22) H(23) 109.5 no . .
H(21) C(22) H(22) 109.5 no . .
H(21) C(22) H(23) 109.5 no . .
H(22) C(22) H(23) 109.5 no . .
C(23) C(24) H(24) 109.5 no . .
C(23) C(24) H(25) 109.5 no . .
C(23) C(24) H(26) 109.5 no . .
H(24) C(24) H(25) 109.5 no . .
H(24) C(24) H(26) 109.5 no . .
H(25) C(24) H(26) 109.5 no . .

loop_
_geom_bond_atom_site_label_1
_geom_bond_atom_site_label_2
_geom_bond_distance
_geom_bond_publ_flag
_geom_bond_site_symmetry_2
Pt(1) S(1) 2.3007(14) yes .
Pt(1) N(1) 2.017(6) yes .
Pt(1) N(2) 1.967(3) yes .
Pt(1) N(3) 2.028(7) yes .
S(1) C(16) 1.744(5) yes .
P(1) F(1) 1.588(9) yes .
P(1) F(2) 1.593(4) yes .
P(1) F(2) 1.593(4) yes 2_655
P(1) F(3) 1.600(4) yes .
P(1) F(3) 1.600(4) yes 2_655
P(1) F(4) 1.569(8) yes .
P(2) F(5) 1.600(5) yes .
P(2) F(5) 1.600(5) yes 3_566
P(2) F(6) 1.589(3) yes .
P(2) F(6) 1.589(3) yes 3_566
P(2) F(7) 1.603(3) yes .
P(2) F(7) 1.603(3) yes 3_566
O(1) C(23) 1.183(10) yes .
N(1) C(1) 1.331(10) yes .
N(1) C(5) 1.382(6) yes .
N(2) C(6) 1.348(9) yes .
N(2) C(10) 1.344(9) yes .
N(3) C(11) 1.378(7) yes .
N(3) C(15) 1.337(8) yes .
N(4) C(16) 1.351(6) yes .
N(4) C(16) 1.351(6) yes 2_656
N(5) C(16) 1.322(6) yes .
N(5) C(17) 1.357(6) yes .
N(6) C(17) 1.337(11) yes .
N(6) C(18) 1.475(7) yes .
N(6) C(18) 1.475(7) yes 2_656
C(1) C(2) 1.382(14) yes .
C(2) C(3) 1.372(9) yes .
C(3) C(4) 1.379(12) yes .
C(4) C(5) 1.368(11) yes .
C(5) C(6) 1.476(11) yes .
C(6) C(7) 1.387(7) yes .
C(7) C(8) 1.402(12) yes .
C(8) C(9) 1.381(10) yes .
C(9) C(10) 1.370(7) yes .
C(10) C(11) 1.478(9) yes .
C(11) C(12) 1.371(12) yes .
C(12) C(13) 1.392(11) yes .
C(13) C(14) 1.364(10) yes .
C(14) C(15) 1.374(12) yes .
C(18) C(19) 1.518(11) yes .
C(19) C(20) 1.535(8) yes .
C(20) C(21) 1.531(11) yes .
C(22) C(23) 1.499(18) yes .
C(23) C(24) 1.488(18) yes .
C(1) H(1) 0.950 no .
C(2) H(2) 0.950 no .
C(3) H(3) 0.950 no .
C(4) H(4) 0.950 no .
C(7) H(5) 0.950 no .
C(8) H(6) 0.950 no .
C(9) H(7) 0.950 no .
C(12) H(8) 0.950 no .
C(13) H(9) 0.950 no .
C(14) H(10) 0.950 no .
C(15) H(11) 0.950 no .
C(18) H(12) 0.990 no .
C(18) H(13) 0.990 no .
C(19) H(14) 0.990 no .
C(19) H(15) 0.990 no .
C(20) H(16) 0.990 no .
C(20) H(17) 0.990 no .
C(21) H(18) 0.980 no .
C(21) H(19) 0.980 no .
C(21) H(20) 0.980 no .
C(22) H(21) 0.980 no .
C(22) H(22) 0.980 no .
C(22) H(23) 0.980 no .
C(24) H(24) 0.980 no .
C(24) H(25) 0.980 no .
C(24) H(26) 0.980 no .

loop_
_geom_contact_atom_site_label_1
_geom_contact_atom_site_label_2
_geom_contact_distance
_geom_contact_site_symmetry_2
Pt(1) N(3) 3.522(3) 7_556
S(1) N(2) 3.530(3) 7_556
S(1) C(10) 3.253(3) 7_556
S(1) C(11) 3.399(4) 7_556
F(1) C(2) 3.349(6) 1_554
F(1) C(2) 3.349(6) 2_656
F(1) C(13) 3.395(10) .
F(1) C(13) 3.395(10) 2_655
F(2) C(3) 3.264(8) 7_556
F(2) C(13) 3.573(9) .
F(2) C(14) 3.263(10) .
F(3) C(1) 3.168(6) 2_656
F(3) C(2) 3.197(6) 2_656
F(3) C(13) 3.431(9) .
F(3) C(14) 3.080(10) .
F(4) C(18) 3.161(9) 3_666
F(4) C(18) 3.161(9) 4_564
F(4) C(19) 3.357(9) 3_666
F(4) C(19) 3.357(9) 4_564
F(5) C(7) 3.214(5) 8_454
F(5) C(8) 3.301(9) 7_556
F(5) C(8) 3.163(6) 8_454
F(5) C(9) 3.322(6) 7_556
F(5) C(24) 3.581(8) 5_455
F(6) C(7) 3.272(7) 6_556
F(7) C(7) 3.314(6) 6_556
F(7) C(9) 3.382(9) 5_455
O(1) C(3) 3.477(14) 1_554
O(1) C(12) 3.190(9) .
O(1) C(13) 3.271(8) .
N(1) C(14) 3.543(7) 7_556
N(1) C(15) 3.394(4) 7_556
N(2) S(1) 3.530(3) 7_556
N(3) Pt(1) 3.522(3) 7_556
C(1) F(3) 3.168(6) 2_656
C(1) C(13) 3.575(7) 7_556
C(1) C(14) 3.517(6) 7_556
C(2) F(1) 3.349(6) 1_556
C(2) F(3) 3.197(6) 2_656
C(3) F(2) 3.264(8) 7_556
C(3) O(1) 3.477(14) 1_556
C(7) F(5) 3.214(5) 8_555
C(7) F(6) 3.272(7) 6_546
C(7) F(7) 3.314(6) 6_546
C(8) F(5) 3.301(9) 7_556
C(8) F(5) 3.163(6) 8_555
C(9) F(5) 3.322(6) 7_556
C(9) F(7) 3.382(9) 5_545
C(10) S(1) 3.253(3) 7_556
C(11) S(1) 3.399(4) 7_556
C(12) O(1) 3.190(9) .
C(13) F(1) 3.395(10) .
C(13) F(2) 3.573(9) .
C(13) F(3) 3.431(9) .
C(13) O(1) 3.271(8) .
C(13) C(1) 3.575(7) 7_556
C(14) F(2) 3.263(10) .
C(14) F(3) 3.080(10) .
C(14) N(1) 3.543(7) 7_556
C(14) C(1) 3.517(6) 7_556
C(15) N(1) 3.394(4) 7_556
C(17) C(21) 3.532(7) 3_667
C(17) C(21) 3.532(7) 4_564
C(18) F(4) 3.161(9) 3_666
C(19) F(4) 3.357(9) 3_666
C(21) C(17) 3.532(7) 3_667
C(24) F(5) 3.581(8) 5_545
S(1) H(23) 3.239 7_556
P(1) H(2) 3.499 1_554
P(1) H(2) 3.499 2_656
P(1) H(9) 3.568 .
P(1) H(9) 3.568 2_655
P(1) H(10) 3.299 .
P(1) H(10) 3.299 2_655
P(2) H(5) 3.276 6_556
P(2) H(5) 3.276 8_454
P(2) H(7) 3.429 5_455
P(2) H(7) 3.429 7_556
F(1) H(2) 2.975 1_554
F(1) H(2) 2.975 2_656
F(1) H(9) 2.589 .
F(1) H(9) 2.589 2_655
F(1) H(10) 3.412 .
F(1) H(10) 3.412 2_655
F(2) H(2) 2.812 1_554
F(2) H(3) 2.984 7_556
F(2) H(9) 3.132 .
F(2) H(10) 2.476 .
F(2) H(16) 2.821 4_564
F(3) H(1) 2.772 2_656
F(3) H(2) 2.863 2_656
F(3) H(9) 3.162 .
F(3) H(10) 2.453 .
F(3) H(16) 3.586 4_564
F(3) H(23) 3.061 8_555
F(4) H(13) 2.417 3_666
F(4) H(13) 2.417 4_564
F(4) H(14) 2.967 3_666
F(4) H(14) 2.967 4_564
F(4) H(16) 2.959 3_666
F(4) H(16) 2.959 4_564
F(5) H(5) 2.877 8_454
F(5) H(6) 2.732 7_556
F(5) H(6) 2.747 8_454
F(5) H(7) 2.794 7_556
F(5) H(25) 2.959 5_455
F(5) H(26) 3.313 5_455
F(6) H(4) 3.298 6_556
F(6) H(5) 2.403 6_556
F(6) H(7) 3.291 7_556
F(6) H(17) 2.914 .
F(6) H(21) 2.953 7_556
F(6) H(25) 2.989 7_556
F(7) H(4) 3.100 6_556
F(7) H(5) 2.817 6_556
F(7) H(7) 2.478 5_455
F(7) H(8) 2.922 5_455
F(7) H(21) 3.473 5_455
F(7) H(25) 3.391 5_455
F(7) H(26) 3.360 5_455
O(1) H(1) 3.049 7_556
O(1) H(2) 3.176 7_556
O(1) H(3) 2.534 1_554
O(1) H(8) 2.779 .
O(1) H(9) 2.936 .
N(1) H(11) 3.533 7_556
N(5) H(18) 3.313 4_564
N(5) H(20) 3.056 3_667
N(5) H(20) 3.445 4_564
N(6) H(18) 3.399 3_667
N(6) H(18) 3.399 4_564
N(6) H(20) 3.391 3_667
N(6) H(20) 3.391 4_564
C(2) H(2) 3.453 7_557
C(3) H(10) 3.531 7_556
C(3) H(24) 3.563 1_556
C(4) H(10) 3.585 7_556
C(4) H(16) 3.335 6_546
C(4) H(19) 3.296 6_546
C(4) H(24) 3.599 1_556
C(5) H(11) 3.427 7_556
C(5) H(19) 3.379 6_546
C(6) H(11) 3.499 7_556
C(6) H(19) 3.369 6_546
C(7) H(18) 3.316 6_546
C(7) H(19) 3.263 6_546
C(8) H(25) 3.319 4_555
C(14) H(19) 3.276 4_564
C(15) H(19) 3.103 4_564
C(16) H(20) 3.478 3_667
C(17) H(18) 3.295 3_667
C(17) H(18) 3.295 4_564
C(17) H(20) 3.011 3_667
C(17) H(20) 3.011 4_564
C(18) H(18) 3.554 4_564
C(18) H(22) 3.465 6_555
C(18) H(24) 3.393 6_555
C(19) H(14) 3.557 3_667
C(19) H(15) 3.181 3_667
C(19) H(20) 3.372 3_667
C(20) H(4) 3.239 6_556
C(20) H(24) 3.226 6_555
C(21) H(4) 3.579 6_556
C(21) H(5) 3.301 6_556
C(21) H(10) 3.455 4_565
C(21) H(11) 3.230 4_565
C(21) H(15) 3.363 3_667
C(22) H(1) 3.568 7_556
C(22) H(13) 3.504 6_545
C(22) H(14) 3.404 5_444
C(22) H(15) 3.382 7_556
C(23) H(3) 3.109 1_554
C(23) H(8) 3.325 .
C(24) H(3) 3.157 1_554
C(24) H(6) 3.253 4_554
C(24) H(13) 3.565 6_545
H(1) F(3) 2.772 2_656
H(1) O(1) 3.049 7_556
H(1) C(22) 3.568 7_556
H(1) H(23) 2.770 7_556
H(2) P(1) 3.499 1_556
H(2) F(1) 2.975 1_556
H(2) F(2) 2.812 1_556
H(2) F(3) 2.863 2_656
H(2) O(1) 3.176 7_556
H(2) C(2) 3.453 7_557
H(2) H(2) 2.792 7_557
H(2) H(3) 3.241 7_557
H(3) F(2) 2.984 7_556
H(3) O(1) 2.534 1_556
H(3) C(23) 3.109 1_556
H(3) C(24) 3.157 1_556
H(3) H(2) 3.241 7_557
H(3) H(16) 3.515 6_546
H(3) H(24) 2.905 1_556
H(3) H(26) 2.984 1_556
H(4) F(6) 3.298 6_546
H(4) F(7) 3.100 6_546
H(4) C(20) 3.239 6_546
H(4) C(21) 3.579 6_546
H(4) H(16) 2.912 6_546
H(4) H(17) 2.874 6_546
H(4) H(19) 3.109 6_546
H(4) H(24) 2.973 1_556
H(4) H(26) 3.413 1_556
H(5) P(2) 3.276 6_546
H(5) F(5) 2.877 8_555
H(5) F(6) 2.403 6_546
H(5) F(7) 2.817 6_546
H(5) C(21) 3.301 6_546
H(5) H(17) 3.093 6_546
H(5) H(18) 2.912 6_546
H(5) H(19) 3.031 6_546
H(5) H(25) 3.339 4_555
H(6) F(5) 2.732 7_556
H(6) F(5) 2.747 8_555
H(6) C(24) 3.253 4_555
H(6) H(24) 3.386 4_555
H(6) H(25) 2.504 4_555
H(6) H(26) 3.430 4_555
H(7) P(2) 3.429 5_545
H(7) F(5) 2.794 7_556
H(7) F(6) 3.291 7_556
H(7) F(7) 2.478 5_545
H(7) H(21) 3.011 .
H(8) F(7) 2.922 5_545
H(8) O(1) 2.779 .
H(8) C(23) 3.325 .
H(8) H(21) 3.492 .
H(9) P(1) 3.568 .
H(9) F(1) 2.589 .
H(9) F(2) 3.132 .
H(9) F(3) 3.162 .
H(9) O(1) 2.936 .
H(10) P(1) 3.299 .
H(10) F(1) 3.412 .
H(10) F(2) 2.476 .
H(10) F(3) 2.453 .
H(10) C(3) 3.531 7_556
H(10) C(4) 3.585 7_556
H(10) C(21) 3.455 4_564
H(10) H(16) 3.187 4_564
H(10) H(19) 2.756 4_564
H(10) H(20) 3.511 4_564
H(11) N(1) 3.533 7_556
H(11) C(5) 3.427 7_556
H(11) C(6) 3.499 7_556
H(11) C(21) 3.230 4_564
H(11) H(19) 2.384 4_564
H(11) H(20) 3.308 4_564
H(12) H(18) 3.073 4_564
H(12) H(22) 3.373 6_555
H(12) H(24) 3.019 6_555
H(12) H(25) 3.363 6_555
H(13) F(4) 2.417 3_666
H(13) C(22) 3.504 6_555
H(13) C(24) 3.565 6_555
H(13) H(22) 2.749 6_555
H(13) H(24) 2.966 6_555
H(14) F(4) 2.967 3_666
H(14) C(19) 3.557 3_667
H(14) C(22) 3.404 5_556
H(14) H(14) 3.558 3_667
H(14) H(15) 2.750 3_667
H(14) H(18) 3.404 3_667
H(14) H(20) 3.376 3_667
H(14) H(22) 2.659 5_556
H(14) H(23) 3.284 5_556
H(15) C(19) 3.181 3_667
H(15) C(21) 3.363 3_667
H(15) C(22) 3.382 7_556
H(15) H(14) 2.750 3_667
H(15) H(15) 2.755 3_667
H(15) H(18) 3.397 3_667
H(15) H(20) 2.619 3_667
H(15) H(21) 3.252 7_556
H(15) H(22) 2.905 7_556
H(15) H(23) 3.450 7_556
H(16) F(2) 2.821 4_565
H(16) F(3) 3.586 4_565
H(16) F(4) 2.959 3_666
H(16) C(4) 3.335 6_556
H(16) H(3) 3.515 6_556
H(16) H(4) 2.912 6_556
H(16) H(10) 3.187 4_565
H(16) H(24) 2.806 6_555
H(17) F(6) 2.914 .
H(17) H(4) 2.874 6_556
H(17) H(5) 3.093 6_556
H(17) H(21) 3.275 7_556
H(17) H(22) 3.416 7_556
H(17) H(24) 2.801 6_555
H(18) N(5) 3.313 4_565
H(18) N(6) 3.399 3_667
H(18) C(7) 3.316 6_556
H(18) C(17) 3.295 3_667
H(18) C(18) 3.554 4_565
H(18) H(5) 2.912 6_556
H(18) H(12) 3.073 4_565
H(18) H(14) 3.404 3_667
H(18) H(15) 3.397 3_667
H(18) H(22) 2.950 7_556
H(19) C(4) 3.296 6_556
H(19) C(5) 3.379 6_556
H(19) C(6) 3.369 6_556
H(19) C(7) 3.263 6_556
H(19) C(14) 3.276 4_565
H(19) C(15) 3.103 4_565
H(19) H(4) 3.109 6_556
H(19) H(5) 3.031 6_556
H(19) H(10) 2.756 4_565
H(19) H(11) 2.384 4_565
H(20) N(5) 3.056 3_667
H(20) N(5) 3.445 4_565
H(20) N(6) 3.391 3_667
H(20) C(16) 3.478 3_667
H(20) C(17) 3.011 3_667
H(20) C(19) 3.372 3_667
H(20) H(10) 3.511 4_565
H(20) H(11) 3.308 4_565
H(20) H(14) 3.376 3_667
H(20) H(15) 2.619 3_667
H(20) H(23) 3.509 5_556
H(21) F(6) 2.953 7_556
H(21) F(7) 3.473 5_545
H(21) H(7) 3.011 .
H(21) H(8) 3.492 .
H(21) H(15) 3.252 7_556
H(21) H(17) 3.275 7_556
H(22) C(18) 3.465 6_545
H(22) H(12) 3.373 6_545
H(22) H(13) 2.749 6_545
H(22) H(14) 2.659 5_444
H(22) H(15) 2.905 7_556
H(22) H(17) 3.416 7_556
H(22) H(18) 2.950 7_556
H(23) S(1) 3.239 7_556
H(23) F(3) 3.061 8_454
H(23) H(1) 2.770 7_556
H(23) H(14) 3.284 5_444
H(23) H(15) 3.450 7_556
H(23) H(20) 3.509 5_444
H(24) C(3) 3.563 1_554
H(24) C(4) 3.599 1_554
H(24) C(18) 3.393 6_545
H(24) C(20) 3.226 6_545
H(24) H(3) 2.905 1_554
H(24) H(4) 2.973 1_554
H(24) H(6) 3.386 4_554
H(24) H(12) 3.019 6_545
H(24) H(13) 2.966 6_545
H(24) H(16) 2.806 6_545
H(24) H(17) 2.801 6_545
H(25) F(5) 2.959 5_545
H(25) F(6) 2.989 7_556
H(25) F(7) 3.391 5_545
H(25) C(8) 3.319 4_554
H(25) H(5) 3.339 4_554
H(25) H(6) 2.504 4_554
H(25) H(12) 3.363 6_545
H(26) F(5) 3.313 5_545
H(26) F(7) 3.360 5_545
H(26) H(3) 2.984 1_554
H(26) H(4) 3.413 1_554
H(26) H(6) 3.430 4_554
H(26) H(26) 3.308 2_655

loop_
_geom_torsion_atom_site_label_1
_geom_torsion_atom_site_label_2
_geom_torsion_atom_site_label_3
_geom_torsion_atom_site_label_4
_geom_torsion
_geom_torsion_site_symmetry_1
_geom_torsion_site_symmetry_3
_geom_torsion_site_symmetry_4
S(1) Pt(1) N(1) C(1) -9.1(3) . . .
S(1) Pt(1) N(1) C(5) 173.1(2) . . .
N(1) Pt(1) S(1) C(16) 125.3(2) . . .
S(1) Pt(1) N(2) C(6) -61(2) . . .
S(1) Pt(1) N(2) C(10) 112(2) . . .
N(2) Pt(1) S(1) C(16) -169(2) . . .
S(1) Pt(1) N(3) C(11) -175.5(2) . . .
S(1) Pt(1) N(3) C(15) 2.7(3) . . .
N(3) Pt(1) S(1) C(16) -56.3(2) . . .
N(1) Pt(1) N(2) C(6) 5.3(2) . . .
N(1) Pt(1) N(2) C(10) 178.2(2) . . .
N(2) Pt(1) N(1) C(1) 175.3(3) . . .
N(2) Pt(1) N(1) C(5) -2.5(2) . . .
N(1) Pt(1) N(3) C(11) -0.3(3) . . .
N(1) Pt(1) N(3) C(15) 177.9(3) . . .
N(3) Pt(1) N(1) C(1) 175.6(3) . . .
N(3) Pt(1) N(1) C(5) -2.2(5) . . .
N(2) Pt(1) N(3) C(11) 0.09(19) . . .
N(2) Pt(1) N(3) C(15) 178.3(3) . . .
N(3) Pt(1) N(2) C(6) -174.5(2) . . .
N(3) Pt(1) N(2) C(10) -1.6(2) . . .
Pt(1) S(1) C(16) N(4) -3.0(4) . . .
Pt(1) S(1) C(16) N(5) 177.3(4) . . .
Pt(1) N(1) C(1) C(2) 180.0(3) . . .
Pt(1) N(1) C(5) C(4) 179.8(3) . . .
Pt(1) N(1) C(5) C(6) -0.3(4) . . .
C(1) N(1) C(5) C(4) 1.8(5) . . .
C(1) N(1) C(5) C(6) -178.3(3) . . .
C(5) N(1) C(1) C(2) -2.3(6) . . .
Pt(1) N(2) C(6) C(5) -6.9(4) . . .
Pt(1) N(2) C(6) C(7) 174.6(2) . . .
Pt(1) N(2) C(10) C(9) -174.9(2) . . .
Pt(1) N(2) C(10) C(11) 2.7(4) . . .
C(6) N(2) C(10) C(9) -2.6(5) . . .
C(6) N(2) C(10) C(11) 175.1(3) . . .
C(10) N(2) C(6) C(5) -179.4(3) . . .
C(10) N(2) C(6) C(7) 2.1(5) . . .
Pt(1) N(3) C(11) C(10) 1.3(3) . . .
Pt(1) N(3) C(11) C(12) -179.8(2) . . .
Pt(1) N(3) C(15) C(14) -180.0(2) . . .
C(11) N(3) C(15) C(14) -1.9(5) . . .
C(15) N(3) C(11) C(10) -177.1(3) . . .
C(15) N(3) C(11) C(12) 1.8(5) . . .
C(16) N(4) C(16) S(1) 179.3(3) . 2_656 2_656
C(16) N(4) C(16) N(5) -1.0(7) . 2_656 2_656
C(16) N(4) C(16) S(1) 179.3(3) 2_656 . .
C(16) N(4) C(16) N(5) -1.0(7) 2_656 . .
C(16) N(5) C(17) N(5) -0.8(6) . . 2_656
C(16) N(5) C(17) N(6) 179.2(3) . . .
C(17) N(5) C(16) S(1) -178.5(3) . . .
C(17) N(5) C(16) N(4) 1.8(8) . . .
C(17) N(6) C(18) C(19) 93.3(3) . . .
C(18) N(6) C(17) N(5) -1.6(3) . . .
C(18) N(6) C(17) N(5) 178.4(3) . . 2_656
C(17) N(6) C(18) C(19) 93.3(3) . 2_656 2_656
C(18) N(6) C(17) N(5) 178.4(3) 2_656 . .
C(18) N(6) C(17) N(5) -1.6(3) 2_656 . 2_656
C(18) N(6) C(18) C(19) -86.7(5) . 2_656 2_656
C(18) N(6) C(18) C(19) -86.7(5) 2_656 . .
N(1) C(1) C(2) C(3) 1.3(7) . . .
C(1) C(2) C(3) C(4) 0.3(5) . . .
C(2) C(3) C(4) C(5) -0.8(6) . . .
C(3) C(4) C(5) N(1) -0.2(4) . . .
C(3) C(4) C(5) C(6) 179.9(3) . . .
N(1) C(5) C(6) N(2) 4.6(4) . . .
N(1) C(5) C(6) C(7) -177.1(3) . . .
C(4) C(5) C(6) N(2) -175.5(3) . . .
C(4) C(5) C(6) C(7) 2.8(6) . . .
N(2) C(6) C(7) C(8) -0.1(4) . . .
C(5) C(6) C(7) C(8) -178.3(3) . . .
C(6) C(7) C(8) C(9) -1.5(5) . . .
C(7) C(8) C(9) C(10) 1.1(5) . . .
C(8) C(9) C(10) N(2) 0.9(5) . . .
C(8) C(9) C(10) C(11) -176.3(3) . . .
N(2) C(10) C(11) N(3) -2.5(4) . . .
N(2) C(10) C(11) C(12) 178.6(3) . . .
C(9) C(10) C(11) N(3) 174.8(3) . . .
C(9) C(10) C(11) C(12) -4.1(6) . . .
N(3) C(11) C(12) C(13) -1.1(5) . . .
C(10) C(11) C(12) C(13) 177.7(3) . . .
C(11) C(12) C(13) C(14) 0.4(6) . . .
C(12) C(13) C(14) C(15) -0.5(6) . . .
C(13) C(14) C(15) N(3) 1.2(6) . . .
N(6) C(18) C(19) C(20) 173.7(4) . . .
C(18) C(19) C(20) C(21) -175.2(4) . . .
